data_7704980
loop_
_publ_author_name
'Shamsieva, Aliia V.'
'Musina, Elvira I.'
'Gerasimova, Tatiana P.'
'Strelnik, Igor D.'
'Strelnik, Anna G.'
'Kolesnikov, Ilya E.'
'Kalinichev, Alexey A.'
'Islamov, Daut R.'
'Samigullina, Aida I.'
'L\"onnecke, Peter'
'Katsyuba, Sergey A.'
'Hey-Hawkins, Evamarie'
'Karasik, Andrey A.'
'Sinyashin, Oleg G.'

_publ_section_title
;
 Triple-bridged helical binuclear copper(i) complexes: Head-to-head and
 head-to-tail isomerism and the solid-state luminescence.
;
_journal_issue 34
_journal_name_full 'Dalton transactions (Cambridge, England : 2003)'
_journal_page_first 11997
_journal_page_last 12008
_journal_paper_doi 10.1039/d0dt01843k
_journal_volume 49
_journal_year 2020
_chemical_formula_moiety 'C27 H36 BR0.18 Cl0.82 Cu2 N3 P3 1+,CL 1-,3(H2 O)'
_chemical_formula_sum 'C27 H42 Br0.18 Cl1.82 Cu2 N3 O3 P3'
_chemical_formula_weight 755.53
_space_group_crystal_system trigonal
_space_group_IT_number 165
_space_group_name_Hall '-P 3 2"c'
_space_group_name_H-M_alt 'P -3 c 1'
_atom_sites_solution_hydrogens mixed
_atom_sites_solution_primary dual
_atom_sites_solution_secondary difmap
_audit_creation_method SHELXL-2018/3
_audit_update_record
;
2020-07-30 deposited with the CCDC.	2020-07-31 downloaded from the CCDC.
;
_cell_angle_alpha 90
_cell_angle_beta 90
_cell_angle_gamma 120
_cell_formula_units_Z 4
_cell_length_a 14.2957(2)
_cell_length_b 14.2957(2)
_cell_length_c 17.8833(2)
_cell_measurement_reflns_used 10945
_cell_measurement_temperature 130(2)
_cell_measurement_theta_max 31.0840
_cell_measurement_theta_min 2.7820
_cell_volume 3165.11(7)
_computing_cell_refinement
;
CrysAlisPro, Agilent Technologies,
Version 1.171.37.35 (release 13-08-2014 CrysAlis171 .NET)
(compiled Aug 13 2014,18:06:01)
;
_computing_data_collection
;
CrysAlisPro, Agilent Technologies,
Version 1.171.37.35 (release 13-08-2014 CrysAlis171 .NET)
(compiled Aug 13 2014,18:06:01)
;
_computing_data_reduction
;
CrysAlisPro, Agilent Technologies,
Version 1.171.37.35 (release 13-08-2014 CrysAlis171 .NET)
(compiled Aug 13 2014,18:06:01)
;
_computing_molecular_graphics
;
 ORTEP3 for Windows
 L. J. Farrugia, J. Appl. Crystallogr. 1997, 30, 565.
;
_computing_publication_material
;
 WINGX
 L.J. Farrugia,
 J. Appl. Cryst., 2012, 45, 849-854.
;
_computing_structure_refinement 'SHELXL-2018/3 (Sheldrick, 2018)'
_computing_structure_solution
;
 SHELXT-2014
 Program for Crystal Structure Analysis (Release 2014-4)
 G. M. Sheldrick, Instit\"ut f\"ur Anorganische Chemie der Universit\"at,
 Tammanstrasse 4, D-3400 G\"ottingen, Germany.
 G. M. Sheldrick, Acta. Cryst., 2015, A71, 3 - 8
;
_diffrn_ambient_temperature 130(2)
_diffrn_detector_area_resol_mean 16.3560
_diffrn_measured_fraction_theta_full 1.000
_diffrn_measured_fraction_theta_max 0.963
_diffrn_measurement_device_type 'Xcalibur, Sapphire3, Gemini'
_diffrn_measurement_method '\w scans'
_diffrn_radiation_type MoK\a
_diffrn_radiation_wavelength 0.71073
_diffrn_reflns_av_R_equivalents 0.0413
_diffrn_reflns_av_unetI/netI 0.0227
_diffrn_reflns_Laue_measured_fraction_full 1.000
_diffrn_reflns_Laue_measured_fraction_max 0.963
_diffrn_reflns_limit_h_max 21
_diffrn_reflns_limit_h_min -21
_diffrn_reflns_limit_k_max 20
_diffrn_reflns_limit_k_min -21
_diffrn_reflns_limit_l_max 26
_diffrn_reflns_limit_l_min -27
_diffrn_reflns_number 41937
_diffrn_reflns_point_group_measured_fraction_full 1.000
_diffrn_reflns_point_group_measured_fraction_max 0.963
_diffrn_reflns_theta_full 30.510
_diffrn_reflns_theta_max 32.560
_diffrn_reflns_theta_min 2.278
_diffrn_source 'Enhance (Mo) X-ray Source'
_exptl_absorpt_coefficient_mu 1.910
_exptl_absorpt_correction_T_max 1.00000
_exptl_absorpt_correction_T_min 0.90525
_exptl_absorpt_correction_type multi-scan
_exptl_absorpt_process_details
;
CrysAlisPro, Agilent Technologies,
Version 1.171.37.35 (release 13-08-2014 CrysAlis171 .NET)
(compiled Aug 13 2014,18:06:01)
Empirical absorption correction using spherical harmonics,
 implemented in SCALE3 ABSPACK scaling algorithm.
Empirical absorption correction using spherical harmonics,
 implemented in SCALE3 ABSPACK scaling algorithm.
;
_exptl_crystal_colour 'clear colourless'
_exptl_crystal_density_diffrn 1.586
_exptl_crystal_description needle
_exptl_crystal_F_000 1557
_exptl_crystal_size_max 0.30
_exptl_crystal_size_mid 0.15
_exptl_crystal_size_min 0.10
_refine_diff_density_max 0.549
_refine_diff_density_min -1.086
_refine_diff_density_rms 0.083
_refine_ls_extinction_method none
_refine_ls_goodness_of_fit_ref 1.026
_refine_ls_hydrogen_treatment constr
_refine_ls_matrix_type full
_refine_ls_number_parameters 136
_refine_ls_number_reflns 3716
_refine_ls_number_restraints 21
_refine_ls_restrained_S_all 1.033
_refine_ls_R_factor_all 0.0714
_refine_ls_R_factor_gt 0.0449
_refine_ls_shift/su_max 0.000
_refine_ls_shift/su_mean 0.000
_refine_ls_structure_factor_coef Fsqd
_refine_ls_weighting_details 'w=1/[\s^2^(Fo^2^)+(0.0559P)^2^+3.8825P] where P=(Fo^2^+2Fc^2^)/3'
_refine_ls_weighting_scheme calc
_refine_ls_wR_factor_gt 0.1165
_refine_ls_wR_factor_ref 0.1304
_reflns_Friedel_coverage 0.000
_reflns_number_gt 2630
_reflns_number_total 3716
_reflns_threshold_expression 'I > 2\s(I)'
_cod_data_source_file d0dt01843k2.cif
_cod_data_source_block 3hh_cl_x2329fin
_cod_depositor_comments 'Adding full bibliography for 7704978--7704982.cif.'
_cod_original_cell_volume 3165.11(10)
_cod_database_code 7704980
_shelx_shelxl_version_number 2018/3
_shelx_space_group_comment
;
The symmetry employed for this shelxl refinement is uniquely defined
by the following loop, which should always be used as a source of
symmetry information in preference to the above space-group names.
They are only intended as comments.
;

loop_
_space_group_symop_operation_xyz
'x, y, z'
'-y, x-y, z'
'-x+y, -x, z'
'y, x, -z+1/2'
'x-y, -y, -z+1/2'
'-x, -x+y, -z+1/2'
'-x, -y, -z'
'y, -x+y, -z'
'x-y, x, -z'
'-y, -x, z-1/2'
'-x+y, y, z-1/2'
'x, x-y, z-1/2'

loop_
_atom_site_label
_atom_site_type_symbol
_atom_site_fract_x
_atom_site_fract_y
_atom_site_fract_z
_atom_site_U_iso_or_equiv
_atom_site_adp_type
_atom_site_occupancy
_atom_site_site_symmetry_order
_atom_site_calc_flag
_atom_site_refinement_flags_posn
_atom_site_refinement_flags_adp
_atom_site_refinement_flags_occupancy
_atom_site_disorder_assembly
_atom_site_disorder_group
Cu1 Cu 0.333333 0.666667 0.40603(3) 0.03312(14) Uani 1 3 d S T P A .
Cu2 Cu 0.333333 0.666667 0.25334(3) 0.03178(14) Uani 1 3 d S T P A .
Cl1 Cl 0.333333 0.666667 0.53785(4) 0.0361(3) Uani 0.819(4) 3 d S T P A 1
Br1 Br 0.333333 0.666667 0.53785(4) 0.0361(3) Uani 0.181(4) 3 d S T P A 2
Cl2 Cl 0.0220(3) -0.1456(3) -0.0502(2) 0.0770(8) Uiso 0.3333 1 d . . P B 1
P1 P 0.32121(5) 0.50808(5) 0.37697(3) 0.03112(15) Uani 1 1 d D . . . .
O1 O 0.000000 0.000000 0.17796(12) 0.0144(4) Uani 1 3 d S T P C 1
H1O1 H 0.000000 0.000000 0.232763 0.017 Uiso 1 3 d R U P C 1
H2O1 H -0.034528 0.040035 0.159698 0.022 Uiso 0.3333 1 d R U P C 1
O2 O -0.1000(3) -0.1451(3) 0.0752(2) 0.0586(9) Uiso 0.6667 1 d . . P D 1
H1O2 H -0.057450 -0.089384 0.111516 0.070 Uiso 0.6667 1 d R U P D 1
H2O2 H -0.053099 -0.140539 0.034531 0.070 Uiso 0.6667 1 d R U P D 1
N1 N 0.24530(16) 0.50601(17) 0.24025(10) 0.0295(4) Uani 1 1 d . . . . .
C1 C 0.24041(19) 0.4380(2) 0.29464(12) 0.0300(5) Uani 1 1 d . . . . .
C2 C 0.1810(2) 0.3267(2) 0.28592(14) 0.0351(5) Uani 1 1 d . . . . .
H2 H 0.178514 0.280454 0.324927 0.042 Uiso 1 1 calc R U . . .
C3 C 0.1252(2) 0.2837(2) 0.21985(15) 0.0394(6) Uani 1 1 d . . . . .
H3 H 0.084764 0.207703 0.212676 0.047 Uiso 1 1 calc R U . . .
C4 C 0.1295(2) 0.3531(2) 0.16474(14) 0.0394(6) Uani 1 1 d . . . . .
H4 H 0.090912 0.325639 0.119291 0.047 Uiso 1 1 calc R U . . .
C5 C 0.1905(2) 0.4629(2) 0.17642(13) 0.0352(5) Uani 1 1 d . . . . .
H5 H 0.194121 0.510260 0.137793 0.042 Uiso 1 1 calc R U . . .
C6 C 0.2787(7) 0.4036(8) 0.4494(5) 0.0387(11) Uani 0.777(8) 1 d D . P E 1
H6A H 0.283567 0.435597 0.499325 0.046 Uiso 0.777(8) 1 calc R U P E 1
H6B H 0.202923 0.346470 0.440804 0.046 Uiso 0.777(8) 1 calc R U P E 1
C7 C 0.3536(4) 0.3553(4) 0.4456(3) 0.0574(13) Uani 0.777(8) 1 d D . P E 1
H7A H 0.398644 0.374653 0.491308 0.069 Uiso 0.777(8) 1 calc R U P E 1
H7B H 0.309953 0.275559 0.442668 0.069 Uiso 0.777(8) 1 calc R U P E 1
C8 C 0.4251(3) 0.3989(3) 0.3775(3) 0.0517(13) Uani 0.777(8) 1 d D . P E 1
H8A H 0.388910 0.350708 0.334397 0.062 Uiso 0.777(8) 1 calc R U P E 1
H8B H 0.493710 0.399670 0.386818 0.062 Uiso 0.777(8) 1 calc R U P E 1
C9 C 0.4493(3) 0.5124(4) 0.3585(3) 0.0353(9) Uani 0.777(8) 1 d D . P E 1
H9A H 0.470694 0.529733 0.305458 0.042 Uiso 0.777(8) 1 calc R U P E 1
H9B H 0.507682 0.566549 0.390649 0.042 Uiso 0.777(8) 1 calc R U P E 1
C6' C 0.263(2) 0.409(3) 0.4537(19) 0.0387(11) Uani 0.223(8) 1 d D . P E 2
H6F1 H 0.245844 0.440199 0.497534 0.046 Uiso 0.223(8) 1 calc R U P E 2
H6F2 H 0.196071 0.343197 0.437353 0.046 Uiso 0.223(8) 1 calc R U P E 2
C7' C 0.3500(11) 0.3842(14) 0.4714(9) 0.048(4) Uiso 0.223(8) 1 d D . P E 2
H7F1 H 0.374569 0.411375 0.522763 0.058 Uiso 0.223(8) 1 calc R U P E 2
H7F2 H 0.314798 0.304512 0.474207 0.058 Uiso 0.223(8) 1 calc R U P E 2
C8' C 0.4473(10) 0.4201(11) 0.4270(7) 0.042(3) Uiso 0.223(8) 1 d D . P E 2
H8F1 H 0.453530 0.357602 0.409641 0.051 Uiso 0.223(8) 1 calc R U P E 2
H8F2 H 0.512463 0.468627 0.456473 0.051 Uiso 0.223(8) 1 calc R U P E 2
C9' C 0.4345(13) 0.4793(14) 0.3616(10) 0.0353(9) Uani 0.223(8) 1 d D . P E 2
H9F1 H 0.420014 0.435292 0.315817 0.042 Uiso 0.223(8) 1 calc R U P E 2
H9F2 H 0.502762 0.548271 0.354018 0.042 Uiso 0.223(8) 1 calc R U P E 2

loop_
_atom_site_aniso_label
_atom_site_aniso_U_11
_atom_site_aniso_U_22
_atom_site_aniso_U_33
_atom_site_aniso_U_23
_atom_site_aniso_U_13
_atom_site_aniso_U_12
Cu1 0.0401(2) 0.0401(2) 0.0193(2) 0.000 0.000 0.02003(10)
Cu2 0.03705(19) 0.03705(19) 0.0213(2) 0.000 0.000 0.01852(10)
Cl1 0.0444(4) 0.0444(4) 0.0195(3) 0.000 0.000 0.02220(19)
Br1 0.0444(4) 0.0444(4) 0.0195(3) 0.000 0.000 0.02220(19)
P1 0.0355(3) 0.0390(3) 0.0196(2) 0.0026(2) 0.0022(2) 0.0191(3)
O1 0.0118(6) 0.0118(6) 0.0195(10) 0.000 0.000 0.0059(3)
N1 0.0299(10) 0.0363(10) 0.0216(8) 0.0019(7) 0.0019(7) 0.0160(8)
C1 0.0281(11) 0.0386(13) 0.0242(9) 0.0026(9) 0.0038(8) 0.0174(10)
C2 0.0312(12) 0.0372(13) 0.0324(11) 0.0063(10) 0.0053(9) 0.0137(10)
C3 0.0311(12) 0.0356(13) 0.0398(13) -0.0013(10) 0.0014(10) 0.0079(10)
C4 0.0319(13) 0.0452(15) 0.0316(11) -0.0015(10) -0.0028(9) 0.0122(11)
C5 0.0345(12) 0.0428(14) 0.0266(10) 0.0019(9) -0.0021(9) 0.0180(11)
C6 0.057(3) 0.0414(18) 0.0219(15) 0.0048(14) 0.0055(15) 0.0282(19)
C7 0.086(4) 0.066(3) 0.044(2) 0.007(2) -0.011(2) 0.055(3)
C8 0.041(2) 0.038(2) 0.081(3) -0.0027(19) -0.0160(19) 0.0227(17)
C9 0.0307(18) 0.035(3) 0.0365(13) -0.0024(18) -0.0028(12) 0.013(2)
C6' 0.057(3) 0.0414(18) 0.0219(15) 0.0048(14) 0.0055(15) 0.0282(19)
C9' 0.0307(18) 0.035(3) 0.0365(13) -0.0024(18) -0.0028(12) 0.013(2)

loop_
_atom_type_symbol
_atom_type_description
_atom_type_scat_dispersion_real
_atom_type_scat_dispersion_imag
_atom_type_scat_source
Br Br -0.2901 2.4595 'International Tables Vol C Tables 4.2.6.8 and 6.1.1.4'
Cu Cu 0.3201 1.2651 'International Tables Vol C Tables 4.2.6.8 and 6.1.1.4'
Cl Cl 0.1484 0.1585 'International Tables Vol C Tables 4.2.6.8 and 6.1.1.4'
P P 0.1023 0.0942 'International Tables Vol C Tables 4.2.6.8 and 6.1.1.4'
O O 0.0106 0.0060 'International Tables Vol C Tables 4.2.6.8 and 6.1.1.4'
N N 0.0061 0.0033 'International Tables Vol C Tables 4.2.6.8 and 6.1.1.4'
C C 0.0033 0.0016 'International Tables Vol C Tables 4.2.6.8 and 6.1.1.4'
H H 0.0000 0.0000 'International Tables Vol C Tables 4.2.6.8 and 6.1.1.4'

loop_
_geom_angle_atom_site_label_1
_geom_angle_atom_site_label_2
_geom_angle_atom_site_label_3
_geom_angle
_geom_angle_site_symmetry_1
_geom_angle_site_symmetry_3
_geom_angle_publ_flag
P1 Cu1 P1 114.817(13) . 3_565 ?
P1 Cu1 P1 114.819(13) . 2_665 ?
P1 Cu1 P1 114.818(13) 3_565 2_665 ?
P1 Cu1 Cl1 103.375(18) . . ?
P1 Cu1 Cl1 103.375(18) 3_565 . ?
P1 Cu1 Cl1 103.375(18) 2_665 . ?
P1 Cu1 Br1 103.375(18) . . ?
P1 Cu1 Br1 103.375(18) 3_565 . ?
P1 Cu1 Br1 103.375(18) 2_665 . ?
P1 Cu1 Cu2 76.625(18) . . ?
P1 Cu1 Cu2 76.625(18) 3_565 . ?
P1 Cu1 Cu2 76.625(18) 2_665 . ?
Cl1 Cu1 Cu2 180.0 . . ?
Br1 Cu1 Cu2 180.0 . . ?
N1 Cu2 N1 118.66(2) 3_565 . ?
N1 Cu2 N1 118.66(2) 3_565 2_665 ?
N1 Cu2 N1 118.66(2) . 2_665 ?
N1 Cu2 Cu1 96.70(5) 3_565 . ?
N1 Cu2 Cu1 96.70(5) . . ?
N1 Cu2 Cu1 96.70(5) 2_665 . ?
C1 P1 C9 102.72(17) . . ?
C1 P1 C6 105.1(4) . . ?
C9 P1 C6 94.2(2) . . ?
C1 P1 C6' 105.0(15) . . ?
C1 P1 C9' 98.0(6) . . ?
C6' P1 C9' 92.8(8) . . ?
C1 P1 Cu1 116.60(8) . . ?
C9 P1 Cu1 115.89(14) . . ?
C6 P1 Cu1 119.0(3) . . ?
C6' P1 Cu1 112.3(13) . . ?
C9' P1 Cu1 127.9(6) . . ?
C5 N1 C1 118.2(2) . . ?
C5 N1 Cu2 120.73(17) . . ?
C1 N1 Cu2 121.11(16) . . ?
N1 C1 C2 121.7(2) . . ?
N1 C1 P1 113.17(18) . . ?
C2 C1 P1 125.13(18) . . ?
C3 C2 C1 119.5(2) . . ?
C4 C3 C2 118.8(3) . . ?
C3 C4 C5 119.1(2) . . ?
N1 C5 C4 122.8(2) . . ?
C7 C6 P1 108.3(3) . . ?
C8 C7 C6 109.2(3) . . ?
C7 C8 C9 111.6(4) . . ?
C8 C9 P1 103.5(3) . . ?
C7' C6' P1 103.2(13) . . ?
C8' C7' C6' 124.5(14) . . ?
C7' C8' C9' 104.9(12) . . ?
C8' C9' P1 111.7(10) . . ?

loop_
_geom_bond_atom_site_label_1
_geom_bond_atom_site_label_2
_geom_bond_distance
_geom_bond_site_symmetry_2
_geom_bond_publ_flag
Cu1 P1 2.2465(7) . ?
Cu1 P1 2.2466(7) 3_565 ?
Cu1 P1 2.2466(7) 2_665 ?
Cu1 Cl1 2.3573(9) . ?
Cu1 Br1 2.3573(9) . ?
Cu1 Cu2 2.7305(7) . ?
Cu2 N1 2.006(2) 3_565 ?
Cu2 N1 2.006(2) . ?
Cu2 N1 2.006(2) 2_665 ?
Cl2 O2 0.720(4) 9 ?
P1 C1 1.830(2) . ?
P1 C9 1.831(4) . ?
P1 C6 1.835(5) . ?
P1 C6' 1.846(15) . ?
P1 C9' 1.880(13) . ?
N1 C5 1.347(3) . ?
N1 C1 1.352(3) . ?
C1 C2 1.387(4) . ?
C2 C3 1.385(4) . ?
C3 C4 1.378(4) . ?
C4 C5 1.379(4) . ?
C6 C7 1.539(6) . ?
C7 C8 1.510(6) . ?
C8 C9 1.518(5) . ?
C6' C7' 1.491(15) . ?
C7' C8' 1.455(13) . ?
C8' C9' 1.508(13) . ?
